data_7100285
loop_
_publ_author_name
'Mitsuo Kira'
'Takashi Abe'
'Takeaki Iwamoto'
'Chizuko Kabuto'

_publ_section_title
;
A Missing Group-14 Element Trimetallaallene.
2-Germadisilaallene
;
_journal_name_full 'Chemical Communications'
_journal_paper_doi 10.1039/b509878e
_journal_year 2005
_chemical_formula_moiety 'C32 H80 Ge Si10 '
_chemical_formula_sum 'C32 H80 Ge Si10'
_chemical_formula_weight 818.45
_space_group_IT_number 2
_symmetry_cell_setting triclinic
_symmetry_space_group_name_Hall '-P 1'
_symmetry_space_group_name_H-M 'P -1'
_cell_angle_alpha 73.558(5)
_cell_angle_beta 87.309(7)
_cell_angle_gamma 72.299(5)
_cell_formula_units_Z 2
_cell_length_a 11.7571(2)
_cell_length_b 12.2792(1)
_cell_length_c 18.5740(5)
_cell_measurement_temperature 173(2)
_cell_volume 2447.83(13)
_diffrn_ambient_temperature 173(2)
_exptl_crystal_density_diffrn 1.110
_cod_original_formula_sum 'C32 H80 Ge Si10 '
_cod_database_code 7100285

loop_
_symmetry_equiv_pos_as_xyz
'x, y, z'
'-x, -y, -z'

loop_
_atom_site_label
_atom_site_type_symbol
_atom_site_fract_x
_atom_site_fract_y
_atom_site_fract_z
_atom_site_U_iso_or_equiv
_atom_site_adp_type
_atom_site_occupancy
_atom_site_symmetry_multiplicity
_atom_site_calc_flag
_atom_site_refinement_flags
_atom_site_disorder_assembly
_atom_site_disorder_group
Ge1A Ge 0.35270(4) 0.29637(5) 0.25394(3) 0.03489(17) Uani 0.7260(14) 1 d PU . .
Ge1B Ge 0.3193(2) 0.2166(2) 0.27773(14) 0.0384(8) Uani 0.1364(12) 1 d PU . .
Ge1C Ge 0.2295(15) 0.2630(15) 0.2336(9) 0.0349(14) Uani 0.0204(9) 1 d PU . .
Ge1D Ge 0.2713(3) 0.3469(3) 0.21145(16) 0.0380(8) Uani 0.1171(11) 1 d PU . .
Si1 Si 0.19292(7) 0.37437(8) 0.31374(5) 0.03203(19) Uani 1 1 d U . .
Si2 Si 0.38283(7) 0.18760(7) 0.17287(5) 0.02949(18) Uani 1 1 d U . .
Si3 Si 0.15117(8) 0.64466(8) 0.24544(6) 0.0406(2) Uani 1 1 d . . .
Si4 Si 0.32651(11) 0.51657(11) 0.38681(7) 0.0565(3) Uani 1 1 d . . .
Si5 Si -0.06008(8) 0.32983(9) 0.34828(6) 0.0443(2) Uani 1 1 d . . .
Si6 Si 0.16699(9) 0.16198(9) 0.44950(6) 0.0433(2) Uani 1 1 d . . .
Si7 Si 0.65846(8) 0.14564(8) 0.19849(6) 0.0399(2) Uani 1 1 d . . .
Si8 Si 0.55919(8) -0.07263(8) 0.24014(6) 0.0383(2) Uani 1 1 d . . .
Si9 Si 0.32677(8) 0.35325(8) 0.00112(5) 0.0334(2) Uani 1 1 d . . .
Si10 Si 0.17900(7) 0.17849(8) 0.07624(5) 0.0354(2) Uani 1 1 d . . .
C1 C 0.1901(3) 0.5166(3) 0.33587(18) 0.0345(7) Uani 1 1 d . . .
C2 C 0.0794(3) 0.5324(3) 0.3873(2) 0.0473(9) Uani 1 1 d . . .
H1 H 0.0872 0.5801 0.4207 0.057 Uiso 1 1 calc R . .
H2 H 0.0053 0.5760 0.3556 0.057 Uiso 1 1 calc R . .
C3 C 0.0708(4) 0.4109(3) 0.43511(19) 0.0471(9) Uani 1 1 d . . .
H3 H -0.0090 0.4217 0.4568 0.057 Uiso 1 1 calc R . .
H4 H 0.1314 0.3786 0.4772 0.057 Uiso 1 1 calc R . .
C4 C 0.0909(3) 0.3195(3) 0.38815(17) 0.0329(6) Uani 1 1 d . . .
C5 C 0.5394(2) 0.0834(3) 0.17425(16) 0.0289(6) Uani 1 1 d . . .
C6 C 0.5508(3) 0.0786(3) 0.09075(17) 0.0329(7) Uani 1 1 d . . .
H5 H 0.5868 0.1401 0.0618 0.039 Uiso 1 1 calc R . .
H6 H 0.6046 -0.0002 0.0892 0.039 Uiso 1 1 calc R . .
C7 C 0.4282(3) 0.1000(3) 0.05422(17) 0.0310(6) Uani 1 1 d . . .
H7 H 0.4040 0.0267 0.0721 0.037 Uiso 1 1 calc R . .
H8 H 0.4345 0.1179 -0.0010 0.037 Uiso 1 1 calc R . .
C8 C 0.3304(2) 0.2061(3) 0.07363(16) 0.0274(6) Uani 1 1 d . . .
C9 C 0.0409(3) 0.6289(4) 0.1823(2) 0.0544(10) Uani 1 1 d . . .
H9 H -0.0379 0.6440 0.2042 0.082 Uiso 1 1 calc R . .
H10 H 0.0669 0.5480 0.1769 0.082 Uiso 1 1 calc R . .
H11 H 0.0361 0.6866 0.1329 0.082 Uiso 1 1 calc R . .
C10 C 0.0765(4) 0.7899(4) 0.2661(3) 0.0692(13) Uani 1 1 d . . .
H12 H 0.1353 0.8137 0.2887 0.104 Uiso 1 1 calc R . .
H13 H 0.0127 0.7809 0.3012 0.104 Uiso 1 1 calc R . .
H14 H 0.0422 0.8510 0.2194 0.104 Uiso 1 1 calc R . .
C11 C 0.2843(4) 0.6550(4) 0.1886(2) 0.0616(11) Uani 1 1 d . . .
H15 H 0.2590 0.7176 0.1411 0.092 Uiso 1 1 calc R . .
H16 H 0.3233 0.5785 0.1783 0.092 Uiso 1 1 calc R . .
H17 H 0.3405 0.6743 0.2166 0.092 Uiso 1 1 calc R . .
C12 C 0.3209(4) 0.6711(4) 0.3856(3) 0.0689(12) Uani 1 1 d . . .
H18 H 0.3879 0.6674 0.4166 0.103 Uiso 1 1 calc R . .
H19 H 0.2455 0.7090 0.4058 0.103 Uiso 1 1 calc R . .
H20 H 0.3263 0.7177 0.3339 0.103 Uiso 1 1 calc R . .
C13 C 0.3304(6) 0.4390(5) 0.4899(3) 0.105(2) Uani 1 1 d . . .
H21 H 0.3441 0.3537 0.4971 0.158 Uiso 1 1 calc R . .
H22 H 0.2540 0.4726 0.5107 0.158 Uiso 1 1 calc R . .
H23 H 0.3951 0.4502 0.5155 0.158 Uiso 1 1 calc R . .
C14 C 0.4716(4) 0.4510(6) 0.3487(4) 0.112(2) Uani 1 1 d . . .
H24 H 0.4675 0.4839 0.2939 0.168 Uiso 1 1 calc R . .
H25 H 0.4891 0.3643 0.3616 0.168 Uiso 1 1 calc R . .
H26 H 0.5350 0.4702 0.3703 0.168 Uiso 1 1 calc R . .
C15 C -0.1620(4) 0.4860(4) 0.3150(3) 0.097(2) Uani 1 1 d . . .
H27 H -0.1290 0.5307 0.2713 0.145 Uiso 1 1 calc R . .
H28 H -0.1697 0.5245 0.3554 0.145 Uiso 1 1 calc R . .
H29 H -0.2409 0.4848 0.3011 0.145 Uiso 1 1 calc R . .
C16 C -0.0432(4) 0.2662(6) 0.2674(3) 0.0923(19) Uani 1 1 d . . .
H30 H -0.0152 0.1790 0.2858 0.138 Uiso 1 1 calc R . .
H31 H 0.0151 0.2941 0.2337 0.138 Uiso 1 1 calc R . .
H32 H -0.1204 0.2918 0.2402 0.138 Uiso 1 1 calc R . .
C17 C -0.1481(3) 0.2531(4) 0.4208(2) 0.0524(9) Uani 1 1 d . . .
H33 H -0.2281 0.2684 0.3996 0.079 Uiso 1 1 calc R . .
H34 H -0.1548 0.2836 0.4647 0.079 Uiso 1 1 calc R . .
H35 H -0.1073 0.1671 0.4360 0.079 Uiso 1 1 calc R . .
C18 C 0.0955(4) 0.1389(4) 0.5427(2) 0.0688(12) Uani 1 1 d . . .
H36 H 0.1289 0.0558 0.5726 0.103 Uiso 1 1 calc R . .
H37 H 0.0091 0.1574 0.5349 0.103 Uiso 1 1 calc R . .
H38 H 0.1111 0.1916 0.5694 0.103 Uiso 1 1 calc R . .
C19 C 0.1580(4) 0.0471(3) 0.4039(3) 0.0647(12) Uani 1 1 d . . .
H39 H 0.1900 0.0636 0.3536 0.097 Uiso 1 1 calc R . .
H40 H 0.0744 0.0495 0.3997 0.097 Uiso 1 1 calc R . .
H41 H 0.2048 -0.0321 0.4343 0.097 Uiso 1 1 calc R . .
C20 C 0.3294(4) 0.1317(4) 0.4721(2) 0.0612(11) Uani 1 1 d . . .
H42 H 0.3381 0.1859 0.4999 0.092 Uiso 1 1 calc R . .
H43 H 0.3722 0.1442 0.4254 0.092 Uiso 1 1 calc R . .
H44 H 0.3628 0.0491 0.5029 0.092 Uiso 1 1 calc R . .
C21 C 0.6781(4) 0.1187(4) 0.3017(2) 0.0631(12) Uani 1 1 d . . .
H45 H 0.7389 0.1530 0.3114 0.095 Uiso 1 1 calc R . .
H46 H 0.7037 0.0327 0.3263 0.095 Uiso 1 1 calc R . .
H47 H 0.6022 0.1561 0.3215 0.095 Uiso 1 1 calc R . .
C22 C 0.6267(3) 0.3102(3) 0.1563(2) 0.0485(9) Uani 1 1 d . . .
H48 H 0.5461 0.3516 0.1684 0.073 Uiso 1 1 calc R . .
H49 H 0.6324 0.3279 0.1016 0.073 Uiso 1 1 calc R . .
H50 H 0.6852 0.3372 0.1768 0.073 Uiso 1 1 calc R . .
C23 C 0.8046(3) 0.0778(4) 0.1589(3) 0.0717(13) Uani 1 1 d . . .
H51 H 0.8660 0.1083 0.1724 0.108 Uiso 1 1 calc R . .
H52 H 0.7952 0.0988 0.1041 0.108 Uiso 1 1 calc R . .
H53 H 0.8286 -0.0091 0.1796 0.108 Uiso 1 1 calc R . .
C24 C 0.7202(4) -0.1645(3) 0.2573(3) 0.0718(14) Uani 1 1 d . . .
H54 H 0.7260 -0.2441 0.2904 0.108 Uiso 1 1 calc R . .
H55 H 0.7632 -0.1260 0.2812 0.108 Uiso 1 1 calc R . .
H56 H 0.7557 -0.1714 0.2094 0.108 Uiso 1 1 calc R . .
C25 C 0.4925(3) -0.1616(3) 0.1979(2) 0.0512(9) Uani 1 1 d . . .
H57 H 0.5118 -0.2434 0.2308 0.077 Uiso 1 1 calc R . .
H58 H 0.5253 -0.1625 0.1485 0.077 Uiso 1 1 calc R . .
H59 H 0.4056 -0.1256 0.1923 0.077 Uiso 1 1 calc R . .
C26 C 0.4895(5) -0.0712(4) 0.3324(2) 0.0661(12) Uani 1 1 d . . .
H60 H 0.4023 -0.0418 0.3249 0.099 Uiso 1 1 calc R . .
H61 H 0.5163 -0.0187 0.3542 0.099 Uiso 1 1 calc R . .
H62 H 0.5132 -0.1521 0.3666 0.099 Uiso 1 1 calc R . .
C27 C 0.2612(4) 0.4850(3) 0.0377(2) 0.0505(9) Uani 1 1 d . . .
H63 H 0.3159 0.4838 0.0764 0.076 Uiso 1 1 calc R . .
H64 H 0.1844 0.4819 0.0596 0.076 Uiso 1 1 calc R . .
H65 H 0.2491 0.5583 -0.0035 0.076 Uiso 1 1 calc R . .
C28 C 0.2402(4) 0.3769(4) -0.0872(2) 0.0548(10) Uani 1 1 d . . .
H66 H 0.2450 0.4501 -0.1242 0.082 Uiso 1 1 calc R . .
H67 H 0.1564 0.3839 -0.0760 0.082 Uiso 1 1 calc R . .
H68 H 0.2740 0.3090 -0.1077 0.082 Uiso 1 1 calc R . .
C29 C 0.4784(3) 0.3554(3) -0.0335(2) 0.0473(9) Uani 1 1 d . . .
H69 H 0.4711 0.4289 -0.0739 0.071 Uiso 1 1 calc R . .
H70 H 0.5142 0.2864 -0.0527 0.071 Uiso 1 1 calc R . .
H71 H 0.5292 0.3519 0.0079 0.071 Uiso 1 1 calc R . .
C30 C 0.1673(3) 0.0593(3) 0.1627(2) 0.0477(9) Uani 1 1 d . . .
H72 H 0.1871 0.0788 0.2073 0.071 Uiso 1 1 calc R . .
H73 H 0.2232 -0.0174 0.1607 0.071 Uiso 1 1 calc R . .
H74 H 0.0856 0.0541 0.1653 0.071 Uiso 1 1 calc R . .
C31 C 0.0531(3) 0.3161(3) 0.0737(2) 0.0521(9) Uani 1 1 d . . .
H75 H -0.0217 0.2959 0.0832 0.078 Uiso 1 1 calc R . .
H76 H 0.0468 0.3740 0.0242 0.078 Uiso 1 1 calc R . .
H77 H 0.0682 0.3508 0.1124 0.078 Uiso 1 1 calc R . .
C32 C 0.1585(4) 0.1201(4) -0.0039(2) 0.0587(11) Uani 1 1 d . . .
H78 H 0.0778 0.1127 -0.0039 0.088 Uiso 1 1 calc R . .
H79 H 0.2175 0.0417 0.0020 0.088 Uiso 1 1 calc R . .
H80 H 0.1695 0.1753 -0.0514 0.088 Uiso 1 1 calc R . .

loop_
_atom_site_aniso_label
_atom_site_aniso_U_11
_atom_site_aniso_U_22
_atom_site_aniso_U_33
_atom_site_aniso_U_23
_atom_site_aniso_U_13
_atom_site_aniso_U_12
Ge1A 0.0287(3) 0.0447(3) 0.0394(3) -0.0259(2) 0.00526(19) -0.0104(2)
Ge1B 0.0414(14) 0.0382(13) 0.0297(12) -0.0127(10) 0.0053(10) -0.0013(11)
Ge1C 0.037(3) 0.039(3) 0.032(3) -0.018(3) 0.004(2) -0.010(2)
Ge1D 0.0457(16) 0.0345(14) 0.0318(14) -0.0137(11) 0.0074(11) -0.0060(11)
Si1 0.0315(4) 0.0343(4) 0.0321(4) -0.0146(4) 0.0050(3) -0.0082(4)
Si2 0.0293(4) 0.0301(4) 0.0298(4) -0.0137(3) 0.0004(3) -0.0052(3)
Si3 0.0358(5) 0.0385(5) 0.0470(5) -0.0078(4) 0.0066(4) -0.0154(4)
Si4 0.0555(7) 0.0600(7) 0.0644(7) -0.0289(6) -0.0141(5) -0.0194(5)
Si5 0.0322(5) 0.0531(6) 0.0423(5) -0.0041(4) 0.0050(4) -0.0146(4)
Si6 0.0472(5) 0.0370(5) 0.0400(5) -0.0041(4) -0.0042(4) -0.0102(4)
Si7 0.0340(5) 0.0351(5) 0.0527(6) -0.0128(4) -0.0114(4) -0.0111(4)
Si8 0.0383(5) 0.0255(4) 0.0483(5) -0.0083(4) -0.0091(4) -0.0061(4)
Si9 0.0327(4) 0.0346(4) 0.0311(4) -0.0069(4) -0.0018(3) -0.0092(4)
Si10 0.0252(4) 0.0393(5) 0.0427(5) -0.0127(4) -0.0018(4) -0.0098(4)
C1 0.0328(16) 0.0374(17) 0.0372(17) -0.0161(14) 0.0043(13) -0.0115(13)
C2 0.062(2) 0.0413(19) 0.048(2) -0.0236(16) 0.0246(17) -0.0212(17)
C3 0.066(2) 0.045(2) 0.0379(19) -0.0198(16) 0.0192(17) -0.0224(18)
C4 0.0374(16) 0.0332(16) 0.0299(15) -0.0107(13) 0.0045(12) -0.0123(13)
C5 0.0260(14) 0.0279(14) 0.0332(15) -0.0116(12) -0.0035(11) -0.0051(12)
C6 0.0264(14) 0.0326(16) 0.0406(17) -0.0151(13) 0.0041(12) -0.0063(12)
C7 0.0293(15) 0.0337(16) 0.0324(15) -0.0163(13) 0.0011(12) -0.0065(12)
C8 0.0226(13) 0.0314(15) 0.0297(15) -0.0124(12) -0.0003(11) -0.0069(11)
C9 0.041(2) 0.058(2) 0.053(2) 0.0034(19) -0.0105(17) -0.0143(18)
C10 0.065(3) 0.041(2) 0.097(4) -0.014(2) 0.013(2) -0.016(2)
C11 0.065(3) 0.087(3) 0.051(2) -0.023(2) 0.020(2) -0.049(2)
C12 0.083(3) 0.074(3) 0.074(3) -0.035(2) 0.005(2) -0.045(3)
C13 0.151(6) 0.101(4) 0.078(4) -0.008(3) -0.058(4) -0.067(4)
C14 0.038(2) 0.139(5) 0.188(7) -0.110(5) -0.021(3) -0.004(3)
C15 0.037(2) 0.070(3) 0.143(5) 0.033(3) -0.005(3) -0.016(2)
C16 0.061(3) 0.188(6) 0.057(3) -0.050(3) 0.009(2) -0.066(4)
C17 0.049(2) 0.060(2) 0.055(2) -0.0168(19) 0.0136(18) -0.0274(19)
C18 0.079(3) 0.068(3) 0.045(2) 0.005(2) -0.001(2) -0.021(2)
C19 0.065(3) 0.038(2) 0.092(3) -0.022(2) 0.000(2) -0.0138(19)
C20 0.053(2) 0.059(2) 0.058(3) -0.005(2) -0.0189(19) -0.0061(19)
C21 0.083(3) 0.051(2) 0.058(2) -0.0024(19) -0.033(2) -0.029(2)
C22 0.054(2) 0.044(2) 0.054(2) -0.0094(17) -0.0036(17) -0.0277(18)
C23 0.032(2) 0.071(3) 0.122(4) -0.042(3) 0.001(2) -0.017(2)
C24 0.047(2) 0.034(2) 0.121(4) -0.010(2) -0.026(2) -0.0014(17)
C25 0.053(2) 0.0310(17) 0.069(3) -0.0096(17) -0.0087(19) -0.0153(16)
C26 0.104(4) 0.042(2) 0.044(2) 0.0010(18) -0.004(2) -0.021(2)
C27 0.059(2) 0.0326(17) 0.054(2) -0.0103(16) 0.0033(18) -0.0080(16)
C28 0.062(2) 0.066(3) 0.0334(18) -0.0010(17) -0.0126(17) -0.024(2)
C29 0.045(2) 0.048(2) 0.047(2) -0.0038(17) 0.0050(16) -0.0203(17)
C30 0.0360(18) 0.0421(19) 0.064(2) -0.0079(17) 0.0038(16) -0.0167(15)
C31 0.0300(17) 0.050(2) 0.065(2) -0.0060(19) 0.0046(16) -0.0058(16)
C32 0.052(2) 0.078(3) 0.063(3) -0.032(2) -0.0033(19) -0.033(2)

loop_
_geom_bond_atom_site_label_1
_geom_bond_atom_site_label_2
_geom_bond_distance
_geom_bond_site_symmetry_2
_geom_bond_publ_flag
Ge1A Si2 2.2311(9) . ?
Ge1A Si1 2.2343(9) . ?
Ge1B Si2 2.139(3) . ?
Ge1B Si1 2.301(3) . ?
Ge1C Si2 2.183(16) . ?
Ge1C Si1 2.238(15) . ?
Ge1D Si1 2.141(3) . ?
Ge1D Si2 2.281(3) . ?
Si1 C1 1.894(3) . ?
Si1 C4 1.900(3) . ?
Si2 C5 1.892(3) . ?
Si2 C8 1.901(3) . ?
Si3 C11 1.862(4) . ?
Si3 C10 1.872(4) . ?
Si3 C9 1.875(4) . ?
Si3 C1 1.909(3) . ?
Si4 C14 1.853(5) . ?
Si4 C12 1.872(4) . ?
Si4 C13 1.877(5) . ?
Si4 C1 1.900(3) . ?
Si5 C16 1.856(5) . ?
Si5 C15 1.870(5) . ?
Si5 C17 1.875(4) . ?
Si5 C4 1.910(3) . ?
Si6 C19 1.870(4) . ?
Si6 C20 1.875(4) . ?
Si6 C18 1.875(4) . ?
Si6 C4 1.907(3) . ?
Si7 C21 1.863(4) . ?
Si7 C22 1.873(4) . ?
Si7 C23 1.882(4) . ?
Si7 C5 1.912(3) . ?
Si8 C25 1.867(4) . ?
Si8 C26 1.868(4) . ?
Si8 C24 1.874(4) . ?
Si8 C5 1.910(3) . ?
Si9 C27 1.868(4) . ?
Si9 C29 1.872(3) . ?
Si9 C28 1.877(3) . ?
Si9 C8 1.913(3) . ?
Si10 C31 1.868(4) . ?
Si10 C30 1.874(4) . ?
Si10 C32 1.879(4) . ?
Si10 C8 1.907(3) . ?
C1 C2 1.575(4) . ?
C2 C3 1.535(5) . ?
C2 H1 0.9900 . ?
C2 H2 0.9900 . ?
C3 C4 1.565(4) . ?
C3 H3 0.9900 . ?
C3 H4 0.9900 . ?
C5 C6 1.566(4) . ?
C6 C7 1.538(4) . ?
C6 H5 0.9900 . ?
C6 H6 0.9900 . ?
C7 C8 1.571(4) . ?
C7 H7 0.9900 . ?
C7 H8 0.9900 . ?
C9 H9 0.9800 . ?
C9 H10 0.9800 . ?
C9 H11 0.9800 . ?
C10 H12 0.9800 . ?
C10 H13 0.9800 . ?
C10 H14 0.9800 . ?
C11 H15 0.9800 . ?
C11 H16 0.9800 . ?
C11 H17 0.9800 . ?
C12 H18 0.9800 . ?
C12 H19 0.9800 . ?
C12 H20 0.9800 . ?
C13 H21 0.9800 . ?
C13 H22 0.9800 . ?
C13 H23 0.9800 . ?
C14 H24 0.9800 . ?
C14 H25 0.9800 . ?
C14 H26 0.9800 . ?
C15 H27 0.9800 . ?
C15 H28 0.9800 . ?
C15 H29 0.9800 . ?
C16 H30 0.9800 . ?
C16 H31 0.9800 . ?
C16 H32 0.9800 . ?
C17 H33 0.9800 . ?
C17 H34 0.9800 . ?
C17 H35 0.9800 . ?
C18 H36 0.9800 . ?
C18 H37 0.9800 . ?
C18 H38 0.9800 . ?
C19 H39 0.9800 . ?
C19 H40 0.9800 . ?
C19 H41 0.9800 . ?
C20 H42 0.9800 . ?
C20 H43 0.9800 . ?
C20 H44 0.9800 . ?
C21 H45 0.9800 . ?
C21 H46 0.9800 . ?
C21 H47 0.9800 . ?
C22 H48 0.9800 . ?
C22 H49 0.9800 . ?
C22 H50 0.9800 . ?
C23 H51 0.9800 . ?
C23 H52 0.9800 . ?
C23 H53 0.9800 . ?
C24 H54 0.9800 . ?
C24 H55 0.9800 . ?
C24 H56 0.9800 . ?
C25 H57 0.9800 . ?
C25 H58 0.9800 . ?
C25 H59 0.9800 . ?
C26 H60 0.9800 . ?
C26 H61 0.9800 . ?
C26 H62 0.9800 . ?
C27 H63 0.9800 . ?
C27 H64 0.9800 . ?
C27 H65 0.9800 . ?
C28 H66 0.9800 . ?
C28 H67 0.9800 . ?
C28 H68 0.9800 . ?
C29 H69 0.9800 . ?
C29 H70 0.9800 . ?
C29 H71 0.9800 . ?
C30 H72 0.9800 . ?
C30 H73 0.9800 . ?
C30 H74 0.9800 . ?
C31 H75 0.9800 . ?
C31 H76 0.9800 . ?
C31 H77 0.9800 . ?
C32 H78 0.9800 . ?
C32 H79 0.9800 . ?
C32 H80 0.9800 . ?
